data_2211178
loop_
_publ_author_name
'Song, Wen-Dong'
'Xi, Dan-Li'

_publ_section_title
<i>catena</i>-Poly[[(1,10-phenanthroline-\k^2^<i>N</i>,<i>N</i>')zinc(II)]-\m-3,5-dinitrosalicylato-\k^3^<i>O</i>,<i>O</i>':<i>O</i>'']
_journal_issue 11
_journal_name_full 'Acta Crystallographica Section E'
_journal_page_first m3083
_journal_page_last m3085
_journal_paper_doi 10.1107/S1600536806043844
_journal_volume 62
_journal_year 2006
_chemical_formula_iupac '[Zn (C12 H8 N2) (C7 H2 N2 O7)]'
_chemical_formula_moiety 'C19 H10 N4 O7 Zn'
_chemical_formula_sum 'C19 H10 N4 O7 Zn'
_chemical_formula_weight 471.68
_chemical_name_systematic
;
<i>catena</i>-Poly{[(1,10-phenanthroline-\k^2^N,N')zinc(II)]-\m-
3,5-dinitrosalicylato-\k^3^O,O':O''}
;
_space_group_IT_number 14
_symmetry_cell_setting monoclinic
_symmetry_space_group_name_Hall '-P 2yn'
_symmetry_space_group_name_H-M 'P 1 21/n 1'
_atom_sites_solution_hydrogens geom
_atom_sites_solution_primary direct
_atom_sites_solution_secondary difmap
_audit_creation_method SHELXL-97
_cell_angle_alpha 90.00
_cell_angle_beta 104.403(2)
_cell_angle_gamma 90.00
_cell_formula_units_Z 4
_cell_length_a 12.3340(5)
_cell_length_b 8.1155(3)
_cell_length_c 18.4810(7)
_cell_measurement_reflns_used 6580
_cell_measurement_temperature 273(2)
_cell_measurement_theta_max 26.20
_cell_measurement_theta_min 3.03
_cell_volume 1791.74(12)
_computing_cell_refinement APEX2
_computing_data_collection 'APEX2 (Bruker, 2004)'
_computing_data_reduction APEX2
_computing_molecular_graphics APEX2
_computing_publication_material APEX2
_computing_structure_refinement 'SHELXL97 (Sheldrick, 1997)'
_computing_structure_solution 'SHELXS97 (Sheldrick, 1997)'
_diffrn_ambient_temperature 273(2)
_diffrn_measured_fraction_theta_full 0.993
_diffrn_measured_fraction_theta_max 0.993
_diffrn_measurement_device_type 'Bruker APEX-II area-detector diffractometer'
_diffrn_measurement_method '\f and \w scan'
_diffrn_radiation_monochromator graphite
_diffrn_radiation_source 'fine-focus sealed tube'
_diffrn_radiation_type MoK\a
_diffrn_radiation_wavelength 0.71073
_diffrn_reflns_av_R_equivalents 0.0266
_diffrn_reflns_av_sigmaI/netI 0.0227
_diffrn_reflns_limit_h_max 16
_diffrn_reflns_limit_h_min -14
_diffrn_reflns_limit_k_max 10
_diffrn_reflns_limit_k_min -10
_diffrn_reflns_limit_l_max 24
_diffrn_reflns_limit_l_min -23
_diffrn_reflns_number 18217
_diffrn_reflns_theta_full 27.75
_diffrn_reflns_theta_max 27.75
_diffrn_reflns_theta_min 1.80
_diffrn_standards_number 0
_exptl_absorpt_coefficient_mu 1.427
_exptl_absorpt_correction_T_max 0.6718
_exptl_absorpt_correction_T_min 0.5892
_exptl_absorpt_correction_type multi-scan
_exptl_absorpt_process_details '(SADABS; Sheldrick, 1996)'
_exptl_crystal_colour colourless
_exptl_crystal_density_diffrn 1.749
_exptl_crystal_density_method 'not measured'
_exptl_crystal_description prism
_exptl_crystal_F_000 952
_exptl_crystal_size_max 0.40
_exptl_crystal_size_mid 0.32
_exptl_crystal_size_min 0.28
_refine_diff_density_max 0.730
_refine_diff_density_min -0.393
_refine_ls_extinction_method none
_refine_ls_goodness_of_fit_ref 1.047
_refine_ls_hydrogen_treatment constr
_refine_ls_matrix_type full
_refine_ls_number_parameters 280
_refine_ls_number_reflns 4199
_refine_ls_number_restraints 204
_refine_ls_restrained_S_all 1.024
_refine_ls_R_factor_all 0.0414
_refine_ls_R_factor_gt 0.0321
_refine_ls_shift/su_max 0.001
_refine_ls_shift/su_mean 0.000
_refine_ls_structure_factor_coef Fsqd
_refine_ls_weighting_details 'calc w=1/[\s^2^(Fo^2^)+(0.0454P)^2^+1.0946P] where P=(Fo^2^+2Fc^2^)/3'
_refine_ls_weighting_scheme calc
_refine_ls_wR_factor_gt 0.0856
_refine_ls_wR_factor_ref 0.0911
_reflns_number_gt 3480
_reflns_number_total 4199
_reflns_threshold_expression I>2\s(I)
_cod_data_source_file rz2085.cif
_cod_data_source_block I
_cod_original_sg_symbol_H-M 'P 21/n'
_cod_database_code 2211178
_cod_database_fobs_code 2211178

loop_
_symmetry_equiv_pos_as_xyz
'x, y, z'
'-x+1/2, y+1/2, -z+1/2'
'-x, -y, -z'
'x-1/2, -y-1/2, z-1/2'

loop_
_atom_site_type_symbol
_atom_site_label
_atom_site_fract_x
_atom_site_fract_y
_atom_site_fract_z
_atom_site_U_iso_or_equiv
_atom_site_adp_type
_atom_site_calc_flag
_atom_site_refinement_flags
_atom_site_occupancy
C C1 0.8283(2) 0.5222(3) 0.09833(13) 0.0443(6) Uani d U 1
H H1 0.8707 0.5174 0.1475 0.053 Uiso calc R 1
C C2 0.8694(2) 0.4465(4) 0.04290(15) 0.0544(7) Uani d U 1
H H2 0.9377 0.3916 0.0552 0.065 Uiso calc R 1
C C3 0.8085(2) 0.4537(3) -0.02955(14) 0.0471(6) Uani d U 1
H H3 0.8354 0.4042 -0.0670 0.057 Uiso calc R 1
C C4 0.70555(19) 0.5356(3) -0.04725(12) 0.0343(5) Uani d U 1
C C5 0.67079(17) 0.6094(2) 0.01204(11) 0.0284(4) Uani d U 1
C C6 0.56659(17) 0.6963(2) -0.00229(11) 0.0277(4) Uani d U 1
C C7 0.43901(19) 0.8414(3) 0.04500(13) 0.0375(5) Uani d U 1
H H7 0.4179 0.8870 0.0856 0.045 Uiso calc R 1
C C8 0.3664(2) 0.8572(3) -0.02585(14) 0.0442(6) Uani d U 1
H H8 0.2981 0.9110 -0.0320 0.053 Uiso calc R 1
C C9 0.3974(2) 0.7924(3) -0.08595(13) 0.0428(5) Uani d U 1
H H9 0.3508 0.8039 -0.1337 0.051 Uiso calc R 1
C C10 0.49930(19) 0.7088(3) -0.07564(12) 0.0336(4) Uani d U 1
C C11 0.5383(2) 0.6346(3) -0.13508(12) 0.0403(5) Uani d U 1
H H11 0.4954 0.6447 -0.1840 0.048 Uiso calc R 1
C C12 0.6349(2) 0.5512(3) -0.12171(12) 0.0403(5) Uani d U 1
H H12 0.6568 0.5023 -0.1613 0.048 Uiso calc R 1
C C13 0.67305(16) 0.5171(2) 0.28973(11) 0.0280(4) Uani d U 1
C C14 0.56999(16) 0.5953(2) 0.30411(11) 0.0282(4) Uani d U 1
C C15 0.51963(17) 0.7397(2) 0.26518(11) 0.0289(4) Uani d U 1
C C16 0.42306(18) 0.7987(3) 0.28703(12) 0.0364(5) Uani d U 1
C C17 0.37846(19) 0.7269(3) 0.33997(13) 0.0384(5) Uani d U 1
H H17 0.3155 0.7707 0.3520 0.046 Uiso calc R 1
C C18 0.42992(18) 0.5876(3) 0.37479(12) 0.0365(5) Uani d U 1
C C19 0.52401(18) 0.5217(3) 0.35777(12) 0.0335(4) Uani d U 1
H H19 0.5569 0.4275 0.3824 0.040 Uiso calc R 1
N N1 0.73140(15) 0.6007(2) 0.08362(9) 0.0319(4) Uani d U 1
N N2 0.53688(15) 0.7641(2) 0.05711(10) 0.0300(4) Uani d U 1
N N3 0.38490(18) 0.5103(3) 0.43198(12) 0.0476(5) Uani d U 1
N N4 0.3680(2) 0.9467(4) 0.25036(13) 0.0632(7) Uani d U 1
O O1 0.55428(13) 0.8190(2) 0.21580(8) 0.0368(3) Uani d U 1
O O2 0.71333(13) 0.5642(2) 0.23767(8) 0.0400(4) Uani d U 1
O O3 0.3272(3) 0.9401(5) 0.18426(15) 0.0824(19) Uani d U 1
O O4 0.3554(4) 1.0607(4) 0.28650(19) 0.0857(14) Uani d U 1
O O5 0.31450(17) 0.5872(3) 0.45531(12) 0.0668(6) Uani d U 1
O O6 0.42009(18) 0.3746(3) 0.45508(11) 0.0608(5) Uani d U 1
O O7 0.71546(13) 0.4023(2) 0.33357(9) 0.0402(4) Uani d U 1
Zn Zn1 0.662556(19) 0.74050(3) 0.159885(12) 0.02826(9) Uani d . 1

loop_
_atom_site_aniso_label
_atom_site_aniso_U_11
_atom_site_aniso_U_22
_atom_site_aniso_U_33
_atom_site_aniso_U_12
_atom_site_aniso_U_13
_atom_site_aniso_U_23
C1 0.0440(13) 0.0488(14) 0.0360(12) 0.0140(11) 0.0021(10) -0.0018(10)
C2 0.0521(15) 0.0613(17) 0.0491(15) 0.0256(13) 0.0114(12) 0.0001(13)
C3 0.0560(15) 0.0457(14) 0.0434(13) 0.0127(12) 0.0195(11) -0.0056(11)
C4 0.0416(12) 0.0309(10) 0.0322(10) -0.0011(9) 0.0127(9) -0.0026(8)
C5 0.0342(10) 0.0247(9) 0.0273(9) -0.0033(8) 0.0093(8) -0.0006(7)
C6 0.0302(10) 0.0263(9) 0.0271(10) -0.0047(8) 0.0082(8) 0.0007(7)
C7 0.0377(12) 0.0404(12) 0.0374(12) 0.0037(10) 0.0148(9) 0.0026(9)
C8 0.0349(12) 0.0505(14) 0.0456(13) 0.0062(11) 0.0072(10) 0.0066(11)
C9 0.0391(13) 0.0490(14) 0.0350(12) 0.0020(10) -0.0010(10) 0.0036(10)
C10 0.0366(11) 0.0332(10) 0.0287(10) -0.0052(9) 0.0039(8) 0.0009(8)
C11 0.0475(13) 0.0444(13) 0.0255(10) -0.0062(11) 0.0025(9) -0.0040(9)
C12 0.0520(14) 0.0419(12) 0.0293(11) -0.0052(11) 0.0141(10) -0.0084(9)
C13 0.0278(9) 0.0303(10) 0.0253(9) -0.0007(8) 0.0059(7) -0.0021(8)
C14 0.0276(9) 0.0313(10) 0.0262(9) -0.0016(8) 0.0076(7) -0.0023(8)
C15 0.0276(10) 0.0365(11) 0.0230(9) 0.0001(8) 0.0069(7) -0.0024(8)
C16 0.0319(11) 0.0484(12) 0.0302(11) 0.0089(10) 0.0101(8) 0.0026(9)
C17 0.0284(10) 0.0551(14) 0.0343(11) 0.0016(10) 0.0129(9) -0.0011(10)
C18 0.0342(11) 0.0461(13) 0.0322(11) -0.0092(10) 0.0138(9) -0.0001(9)
C19 0.0355(11) 0.0332(11) 0.0328(10) -0.0033(9) 0.0105(9) 0.0011(8)
N1 0.0349(9) 0.0308(9) 0.0290(9) 0.0033(7) 0.0061(7) -0.0018(7)
N2 0.0322(9) 0.0311(9) 0.0285(9) 0.0000(7) 0.0107(7) 0.0021(7)
N3 0.0468(12) 0.0564(13) 0.0440(11) -0.0159(10) 0.0199(9) 0.0013(10)
N4 0.0833(15) 0.0872(19) 0.0895(14) 0.0440(14) 0.0338(12) 0.0263(13)
O1 0.0417(8) 0.0401(8) 0.0338(8) 0.0107(7) 0.0190(7) 0.0085(7)
O2 0.0385(8) 0.0511(9) 0.0352(8) 0.0152(7) 0.0184(6) 0.0150(7)
O3 0.142(3) 0.194(4) 0.0623(17) 0.143(3) 0.0295(18) 0.046(2)
O4 0.163(4) 0.081(2) 0.116(3) 0.077(2) 0.046(3) 0.0251(18)
O5 0.0605(12) 0.0905(16) 0.0649(13) -0.0014(11) 0.0448(10) 0.0071(11)
O6 0.0779(14) 0.0518(11) 0.0597(12) -0.0171(10) 0.0303(10) 0.0086(9)
O7 0.0431(9) 0.0415(9) 0.0400(8) 0.0130(7) 0.0178(7) 0.0126(7)
Zn1 0.02983(14) 0.03251(14) 0.02383(13) -0.00022(9) 0.00930(9) 0.00092(9)

loop_
_atom_type_symbol
_atom_type_description
_atom_type_scat_dispersion_real
_atom_type_scat_dispersion_imag
_atom_type_scat_source
C C 0.0033 0.0016 'International Tables Vol C Tables 4.2.6.8 and 6.1.1.4'
H H 0.0000 0.0000 'International Tables Vol C Tables 4.2.6.8 and 6.1.1.4'
N N 0.0061 0.0033 'International Tables Vol C Tables 4.2.6.8 and 6.1.1.4'
O O 0.0106 0.0060 'International Tables Vol C Tables 4.2.6.8 and 6.1.1.4'
Zn Zn 0.2839 1.4301 'International Tables Vol C Tables 4.2.6.8 and 6.1.1.4'

loop_
_geom_angle_atom_site_label_1
_geom_angle_atom_site_label_2
_geom_angle_atom_site_label_3
_geom_angle_site_symmetry_1
_geom_angle_site_symmetry_3
_geom_angle
_geom_angle_publ_flag
N1 C1 C2 . . 122.5(2) ?
N1 C1 H1 . . 118.8 ?
C2 C1 H1 . . 118.8 ?
C3 C2 C1 . . 119.4(2) ?
C3 C2 H2 . . 120.3 ?
C1 C2 H2 . . 120.3 ?
C2 C3 C4 . . 119.8(2) ?
C2 C3 H3 . . 120.1 ?
C4 C3 H3 . . 120.1 ?
C3 C4 C5 . . 117.1(2) ?
C3 C4 C12 . . 124.3(2) ?
C5 C4 C12 . . 118.6(2) ?
N1 C5 C4 . . 122.68(19) ?
N1 C5 C6 . . 117.37(17) ?
C4 C5 C6 . . 119.95(18) ?
N2 C6 C10 . . 122.50(19) ?
N2 C6 C5 . . 117.42(17) ?
C10 C6 C5 . . 120.08(18) ?
N2 C7 C8 . . 123.0(2) ?
N2 C7 H7 . . 118.5 ?
C8 C7 H7 . . 118.5 ?
C9 C8 C7 . . 118.9(2) ?
C9 C8 H8 . . 120.6 ?
C7 C8 H8 . . 120.6 ?
C8 C9 C10 . . 120.0(2) ?
C8 C9 H9 . . 120.0 ?
C10 C9 H9 . . 120.0 ?
C9 C10 C6 . . 117.5(2) ?
C9 C10 C11 . . 124.0(2) ?
C6 C10 C11 . . 118.5(2) ?
C12 C11 C10 . . 121.5(2) ?
C12 C11 H11 . . 119.2 ?
C10 C11 H11 . . 119.2 ?
C11 C12 C4 . . 121.3(2) ?
C11 C12 H12 . . 119.3 ?
C4 C12 H12 . . 119.3 ?
O2 C13 O7 . . 122.77(19) ?
O2 C13 C14 . . 121.59(18) ?
O7 C13 C14 . . 115.64(17) ?
C19 C14 C15 . . 120.34(18) ?
C19 C14 C13 . . 117.20(18) ?
C15 C14 C13 . . 122.46(17) ?
O1 C15 C16 . . 118.92(19) ?
O1 C15 C14 . . 126.28(18) ?
C16 C15 C14 . . 114.78(18) ?
C17 C16 C15 . . 124.8(2) ?
C17 C16 N4 . . 117.3(2) ?
C15 C16 N4 . . 117.89(19) ?
C16 C17 C18 . . 117.7(2) ?
C16 C17 H17 . . 121.2 ?
C18 C17 H17 . . 121.2 ?
C17 C18 C19 . . 121.8(2) ?
C17 C18 N3 . . 118.7(2) ?
C19 C18 N3 . . 119.5(2) ?
C18 C19 C14 . . 120.6(2) ?
C18 C19 H19 . . 119.7 ?
C14 C19 H19 . . 119.7 ?
C1 N1 C5 . . 118.59(18) ?
C1 N1 Zn1 . . 127.31(15) ?
C5 N1 Zn1 . . 113.82(13) ?
C7 N2 C6 . . 118.15(18) ?
C7 N2 Zn1 . . 128.21(15) ?
C6 N2 Zn1 . . 113.57(13) ?
O6 N3 O5 . . 123.7(2) ?
O6 N3 C18 . . 118.5(2) ?
O5 N3 C18 . . 117.8(2) ?
O4 N4 O3 . . 122.2(3) ?
O4 N4 C16 . . 119.7(3) ?
O3 N4 C16 . . 117.6(3) ?
C15 O1 Zn1 . . 126.82(14) ?
C13 O2 Zn1 . . 130.93(14) ?
C13 O7 Zn1 . 2_645 135.90(14) ?
O7 Zn1 O1 2_655 . 110.79(7) y
O7 Zn1 O2 2_655 . 109.34(7) y
O1 Zn1 O2 . . 89.22(6) y
O7 Zn1 N2 2_655 . 111.51(7) y
O1 Zn1 N2 . . 90.04(7) y
O2 Zn1 N2 . . 136.44(7) y
O7 Zn1 N1 2_655 . 88.39(7) y
O1 Zn1 N1 . . 160.06(7) y
O2 Zn1 N1 . . 89.41(6) y
N2 Zn1 N1 . . 77.39(7) y

loop_
_geom_bond_atom_site_label_1
_geom_bond_atom_site_label_2
_geom_bond_site_symmetry_2
_geom_bond_distance
_geom_bond_publ_flag
C1 N1 . 1.322(3) ?
C1 C2 . 1.394(3) ?
C1 H1 . 0.9300 ?
C2 C3 . 1.364(4) ?
C2 H2 . 0.9300 ?
C3 C4 . 1.399(3) ?
C3 H3 . 0.9300 ?
C4 C5 . 1.406(3) ?
C4 C12 . 1.440(3) ?
C5 N1 . 1.350(3) ?
C5 C6 . 1.432(3) ?
C6 N2 . 1.357(3) ?
C6 C10 . 1.406(3) ?
C7 N2 . 1.329(3) ?
C7 C8 . 1.396(3) ?
C7 H7 . 0.9300 ?
C8 C9 . 1.367(3) ?
C8 H8 . 0.9300 ?
C9 C10 . 1.399(3) ?
C9 H9 . 0.9300 ?
C10 C11 . 1.436(3) ?
C11 C12 . 1.338(3) ?
C11 H11 . 0.9300 ?
C12 H12 . 0.9300 ?
C13 O2 . 1.247(2) ?
C13 O7 . 1.260(2) ?
C13 C14 . 1.502(3) ?
C14 C19 . 1.393(3) ?
C14 C15 . 1.433(3) ?
C15 O1 . 1.274(2) ?
C15 C16 . 1.432(3) ?
C16 C17 . 1.366(3) ?
C16 N4 . 1.461(3) ?
C17 C18 . 1.376(3) ?
C17 H17 . 0.9300 ?
C18 C19 . 1.383(3) ?
C18 N3 . 1.453(3) ?
C19 H19 . 0.9300 ?
N1 Zn1 . 2.1423(17) y
N2 Zn1 . 2.1406(18) y
N3 O6 . 1.221(3) ?
N3 O5 . 1.231(3) ?
N4 O4 . 1.173(4) ?
N4 O3 . 1.201(4) ?
O1 Zn1 . 1.9860(14) y
O2 Zn1 . 2.0144(15) y
O7 Zn1 2_645 1.9781(15) y
Zn1 O7 2_655 1.9781(15) ?

loop_
_geom_hbond_atom_site_label_D
_geom_hbond_atom_site_label_H
_geom_hbond_atom_site_label_A
_geom_hbond_site_symmetry_A
_geom_hbond_distance_DH
_geom_hbond_distance_HA
_geom_hbond_distance_DA
_geom_hbond_angle_DHA
C7 H7 O3 . 0.93 2.40 3.306(4) 163.7
C19 H19 O7 . 0.93 2.36 2.691(3) 100.7
C3 H3 O6 4_665 0.93 2.48 3.044(3) 119.0
